data_4037028
loop_
_publ_author_name
'Feng, Yian'
'Zou, Minming'
'Song, Runjiang'
'Shao, Xusheng'
'Li, Zhong'
'Qian, Xuhong'

_publ_section_title
;
 Formation of 1,4,2-Dithiazolidines or 1,3-Thiazetidines from
 1,1-Dichloro-2-nitroethene and Phenylthiourea Derivatives.
;
_journal_issue 21
_journal_name_full 'The Journal of organic chemistry'
_journal_page_first 10321
_journal_page_last 10327
_journal_paper_doi 10.1021/acs.joc.6b01307
_journal_volume 81
_journal_year 2016
_chemical_formula_sum 'C9 H7 N3 O2 S2'
_chemical_formula_weight 253.30
_space_group_crystal_system monoclinic
_space_group_IT_number 14
_space_group_name_Hall '-P 2yn'
_space_group_name_H-M_alt 'P 1 21/n 1'
_atom_sites_solution_hydrogens mixed
_audit_creation_method SHELXL-2013
_cell_angle_alpha 90
_cell_angle_beta 103.522(2)
_cell_angle_gamma 90
_cell_formula_units_Z 4
_cell_length_a 7.2909(7)
_cell_length_b 11.6393(12)
_cell_length_c 13.0096(12)
_cell_measurement_reflns_used 2745
_cell_measurement_temperature 293(2)
_cell_measurement_theta_max 56.427
_cell_measurement_theta_min 4.756
_cell_volume 1073.40(18)
_computing_cell_refinement 'Bruker SMART'
_computing_data_collection 'Bruker SMART'
_computing_data_reduction 'Bruker SHELXTL'
_computing_molecular_graphics 'Bruker SHELXTL'
_computing_publication_material 'Bruker SHELXTL'
_computing_structure_refinement 'SHELXL-2013 (Sheldrick, 2013)'
_computing_structure_solution 'Bruker SHELXTL'
_diffrn_ambient_temperature 293(2)
_diffrn_measured_fraction_theta_full 0.999
_diffrn_measured_fraction_theta_max 0.999
_diffrn_measurement_device_type 'CCD area detector'
_diffrn_measurement_method 'phi and omega scans'
_diffrn_radiation_type MoK\a
_diffrn_radiation_wavelength 0.71073
_diffrn_reflns_av_R_equivalents 0.0292
_diffrn_reflns_av_unetI/netI 0.0270
_diffrn_reflns_Laue_measured_fraction_full 0.999
_diffrn_reflns_Laue_measured_fraction_max 0.999
_diffrn_reflns_limit_h_max 8
_diffrn_reflns_limit_h_min -8
_diffrn_reflns_limit_k_max 14
_diffrn_reflns_limit_k_min -9
_diffrn_reflns_limit_l_max 16
_diffrn_reflns_limit_l_min -15
_diffrn_reflns_number 6291
_diffrn_reflns_point_group_measured_fraction_full 0.999
_diffrn_reflns_point_group_measured_fraction_max 0.999
_diffrn_reflns_theta_full 25.242
_diffrn_reflns_theta_max 25.998
_diffrn_reflns_theta_min 2.378
_exptl_absorpt_coefficient_mu 0.483
_exptl_absorpt_correction_T_max 0.7457
_exptl_absorpt_correction_T_min 0.6533
_exptl_absorpt_correction_type multi-scan
_exptl_absorpt_process_details sadabs
_exptl_crystal_colour red
_exptl_crystal_density_diffrn 1.567
_exptl_crystal_description prismatic
_exptl_crystal_F_000 520
_exptl_crystal_size_max 0.211
_exptl_crystal_size_mid 0.123
_exptl_crystal_size_min 0.079
_refine_diff_density_max 0.509
_refine_diff_density_min -0.219
_refine_diff_density_rms 0.068
_refine_ls_extinction_method none
_refine_ls_goodness_of_fit_ref 1.098
_refine_ls_hydrogen_treatment mixed
_refine_ls_matrix_type full
_refine_ls_number_parameters 149
_refine_ls_number_reflns 2098
_refine_ls_number_restraints 1
_refine_ls_restrained_S_all 1.098
_refine_ls_R_factor_all 0.0698
_refine_ls_R_factor_gt 0.0618
_refine_ls_shift/su_max 0.001
_refine_ls_shift/su_mean 0.000
_refine_ls_structure_factor_coef Fsqd
_refine_ls_weighting_details 'w=1/[\s^2^(Fo^2^)+(0.0919P)^2^+0.5208P] where P=(Fo^2^+2Fc^2^)/3'
_refine_ls_weighting_scheme calc
_refine_ls_wR_factor_gt 0.1656
_refine_ls_wR_factor_ref 0.1724
_reflns_Friedel_coverage 0.000
_reflns_number_gt 1779
_reflns_number_total 2098
_reflns_threshold_expression 'I > 2\s(I)'
_cod_data_source_file jo6b01307_si_002.cif
_cod_data_source_block cd214219
_cod_original_sg_symbol_H-M 'P 21/n'
_cod_database_code 4037028
_shelx_space_group_comment
; 
The symmetry employed for this shelxl refinement is uniquely defined 
by the following loop, which should always be used as a source of 
symmetry information in preference to the above space-group names. 
They are only intended as comments. 
;
_shelxl_version_number 2013-4

loop_
_space_group_symop_operation_xyz
'x, y, z'
'-x+1/2, y+1/2, -z+1/2'
'-x, -y, -z'
'x-1/2, -y-1/2, z-1/2'

loop_
_atom_site_label
_atom_site_type_symbol
_atom_site_fract_x
_atom_site_fract_y
_atom_site_fract_z
_atom_site_U_iso_or_equiv
_atom_site_adp_type
_atom_site_occupancy
_atom_site_site_symmetry_order
_atom_site_calc_flag
_atom_site_refinement_flags_posn
_atom_site_refinement_flags_adp
S1 S 0.21597(13) 1.18051(7) 0.06615(6) 0.0668(3) Uani 1 1 d . .
S2 S 0.12387(14) 1.14326(9) -0.15572(6) 0.0751(4) Uani 1 1 d . .
N1 N 0.3159(4) 0.9618(2) 0.0904(2) 0.0620(7) Uani 1 1 d D .
N2 N 0.2023(4) 1.0271(3) -0.0839(2) 0.0702(8) Uani 1 1 d . .
N3 N 0.0195(5) 1.3986(3) -0.1621(3) 0.0880(10) Uani 1 1 d . .
O1 O -0.0367(5) 1.5011(3) -0.1722(3) 0.1176(12) Uani 1 1 d . .
O2 O 0.0174(5) 1.3362(3) -0.2404(2) 0.0988(10) Uani 1 1 d . .
C1 C 0.2480(4) 1.0421(3) 0.0167(2) 0.0566(7) Uani 1 1 d . .
C2 C 0.1335(4) 1.2392(3) -0.0564(2) 0.0620(8) Uani 1 1 d . .
C3 C 0.0842(5) 1.3539(3) -0.0652(3) 0.0748(10) Uani 1 1 d . .
H3 H 0.0955 1.3994 -0.0052 0.090 Uiso 1 1 calc R U
C4 C 0.3437(4) 0.8434(3) 0.0785(3) 0.0596(8) Uani 1 1 d . .
C5 C 0.3146(5) 0.7897(3) -0.0195(3) 0.0776(10) Uani 1 1 d . .
H5 H 0.2773 0.8314 -0.0818 0.093 Uiso 1 1 calc R U
C6 C 0.3429(7) 0.6724(4) -0.0212(4) 0.0963(13) Uani 1 1 d . .
H6 H 0.3230 0.6351 -0.0860 0.116 Uiso 1 1 calc R U
C7 C 0.3990(7) 0.6097(4) 0.0694(4) 0.0924(13) Uani 1 1 d . .
H7 H 0.4148 0.5306 0.0659 0.111 Uiso 1 1 calc R U
C8 C 0.4318(6) 0.6636(3) 0.1646(4) 0.0839(11) Uani 1 1 d . .
H8 H 0.4742 0.6218 0.2265 0.101 Uiso 1 1 calc R U
C9 C 0.4021(5) 0.7799(3) 0.1693(3) 0.0728(9) Uani 1 1 d . .
H9 H 0.4217 0.8160 0.2348 0.087 Uiso 1 1 calc R U
H1 H 0.346(5) 0.986(4) 0.1498(18) 0.084(13) Uiso 1 1 d D .

loop_
_atom_site_aniso_label
_atom_site_aniso_U_11
_atom_site_aniso_U_22
_atom_site_aniso_U_33
_atom_site_aniso_U_23
_atom_site_aniso_U_13
_atom_site_aniso_U_12
S1 0.0869(6) 0.0603(5) 0.0480(5) 0.0026(3) 0.0056(4) 0.0102(4)
S2 0.0853(7) 0.0896(7) 0.0470(5) 0.0011(4) 0.0087(4) -0.0153(5)
N1 0.0736(17) 0.0549(15) 0.0538(15) -0.0065(12) 0.0075(12) 0.0030(12)
N2 0.0804(19) 0.0768(19) 0.0523(15) -0.0061(13) 0.0133(13) -0.0090(14)
N3 0.091(2) 0.086(2) 0.074(2) 0.0240(18) -0.0069(16) -0.0224(18)
O1 0.148(3) 0.0777(19) 0.107(2) 0.0416(17) -0.011(2) -0.0070(19)
O2 0.114(2) 0.115(2) 0.0555(15) 0.0198(15) -0.0038(14) -0.0245(18)
C1 0.0512(16) 0.0639(18) 0.0552(16) -0.0055(13) 0.0137(12) -0.0067(13)
C2 0.0551(17) 0.074(2) 0.0539(16) 0.0072(14) 0.0055(13) -0.0089(14)
C3 0.078(2) 0.075(2) 0.0626(19) 0.0167(17) -0.0013(16) -0.0049(17)
C4 0.0506(16) 0.0575(17) 0.0735(19) -0.0116(15) 0.0200(14) -0.0038(13)
C5 0.081(2) 0.075(2) 0.081(2) -0.0172(19) 0.0261(19) 0.0004(18)
C6 0.109(3) 0.082(3) 0.103(3) -0.034(3) 0.034(3) 0.003(2)
C7 0.103(3) 0.058(2) 0.127(4) -0.020(2) 0.049(3) 0.002(2)
C8 0.094(3) 0.058(2) 0.103(3) -0.001(2) 0.030(2) 0.0055(18)
C9 0.084(2) 0.0571(19) 0.076(2) -0.0077(16) 0.0155(18) 0.0011(17)

loop_
_atom_type_symbol
_atom_type_description
_atom_type_scat_dispersion_real
_atom_type_scat_dispersion_imag
_atom_type_scat_source
C C 0.0033 0.0016 'International Tables Vol C Tables 4.2.6.8 and 6.1.1.4'
H H 0.0000 0.0000 'International Tables Vol C Tables 4.2.6.8 and 6.1.1.4'
N N 0.0061 0.0033 'International Tables Vol C Tables 4.2.6.8 and 6.1.1.4'
O O 0.0106 0.0060 'International Tables Vol C Tables 4.2.6.8 and 6.1.1.4'
S S 0.1246 0.1234 'International Tables Vol C Tables 4.2.6.8 and 6.1.1.4'

loop_
_geom_angle_atom_site_label_1
_geom_angle_atom_site_label_2
_geom_angle_atom_site_label_3
_geom_angle
C2 S1 C1 94.14(16)
N2 S2 C2 99.19(15)
C1 N1 C4 129.7(3)
C1 N1 H1 114(3)
C4 N1 H1 116(3)
C1 N2 S2 115.7(2)
O2 N3 O1 121.7(3)
O2 N3 C3 118.4(4)
O1 N3 C3 119.9(4)
N2 C1 N1 126.5(3)
N2 C1 S1 118.0(3)
N1 C1 S1 115.5(2)
C3 C2 S2 127.6(3)
C3 C2 S1 119.5(3)
S2 C2 S1 112.9(2)
N3 C3 C2 118.6(4)
N3 C3 H3 120.7
C2 C3 H3 120.7
C9 C4 C5 119.8(3)
C9 C4 N1 117.1(3)
C5 C4 N1 123.2(3)
C6 C5 C4 117.9(4)
C6 C5 H5 121.0
C4 C5 H5 121.0
C7 C6 C5 122.0(4)
C7 C6 H6 119.0
C5 C6 H6 119.0
C8 C7 C6 119.6(4)
C8 C7 H7 120.2
C6 C7 H7 120.2
C7 C8 C9 120.0(4)
C7 C8 H8 120.0
C9 C8 H8 120.0
C8 C9 C4 120.8(4)
C8 C9 H9 119.6
C4 C9 H9 119.6

loop_
_geom_bond_atom_site_label_1
_geom_bond_atom_site_label_2
_geom_bond_distance
S1 C2 1.709(3)
S1 C1 1.770(3)
S2 N2 1.667(3)
S2 C2 1.697(3)
N1 C1 1.348(4)
N1 C4 1.407(4)
N1 H1 0.804(19)
N2 C1 1.285(4)
N3 O2 1.248(5)
N3 O1 1.258(5)
N3 C3 1.344(4)
C2 C3 1.381(5)
C3 H3 0.9300
C4 C9 1.375(5)
C4 C5 1.390(5)
C5 C6 1.381(6)
C5 H5 0.9300
C6 C7 1.365(7)
C6 H6 0.9300
C7 C8 1.359(6)
C7 H7 0.9300
C8 C9 1.374(5)
C8 H8 0.9300
C9 H9 0.9300

loop_
_geom_torsion_atom_site_label_1
_geom_torsion_atom_site_label_2
_geom_torsion_atom_site_label_3
_geom_torsion_atom_site_label_4
_geom_torsion
C2 S2 N2 C1 -1.5(3)
S2 N2 C1 N1 -179.5(3)
S2 N2 C1 S1 1.9(3)
C4 N1 C1 N2 -4.0(6)
C4 N1 C1 S1 174.7(3)
C2 S1 C1 N2 -1.2(3)
C2 S1 C1 N1 179.9(2)
N2 S2 C2 C3 -179.6(3)
N2 S2 C2 S1 0.6(2)
C1 S1 C2 C3 -179.6(3)
C1 S1 C2 S2 0.16(19)
O2 N3 C3 C2 -4.3(5)
O1 N3 C3 C2 175.9(4)
S2 C2 C3 N3 0.3(5)
S1 C2 C3 N3 -179.9(3)
C1 N1 C4 C9 -175.0(3)
C1 N1 C4 C5 4.8(5)
C9 C4 C5 C6 1.1(5)
N1 C4 C5 C6 -178.7(4)
C4 C5 C6 C7 -0.5(7)
C5 C6 C7 C8 -1.2(7)
C6 C7 C8 C9 2.2(7)
C7 C8 C9 C4 -1.6(6)
C5 C4 C9 C8 -0.1(5)
N1 C4 C9 C8 179.7(3)
